data_4310877
loop_
_publ_author_name
'J. N. Behera'
'K. V. Gopalkrishnan'
'C. N. R. Rao'

_publ_section_title
;
 Synthesis, Structure, and Magnetic Properties of Amine-Templated
 Open-Framework Nickel(II) Sulfates
;
_journal_name_full 'Inorganic Chemistry'
_journal_page_first 2636
_journal_page_last 2642
_journal_paper_doi 10.1021/ic035488u
_journal_volume 43
_journal_year 2004
_chemical_compound_source NiO+H2SO4+1,3-DAP+EG+H2O+HF
_chemical_formula_sum 'C3 H18 F2 N2 Ni3 O15 S3'
_chemical_formula_weight 632.50
_chemical_name_common 'Layered NiSo4 with 1,3-DAP'
_chemical_name_systematic
; 
 ? 
;
_space_group_IT_number 7
_symmetry_cell_setting monoclinic
_symmetry_space_group_name_Hall 'P -2yc'
_symmetry_space_group_name_H-M 'P 1 c 1'
_atom_sites_solution_hydrogens geom
_atom_sites_solution_primary direct
_atom_sites_solution_secondary difmap
_audit_creation_method SHELXL
_cell_angle_alpha 90.00
_cell_angle_beta 98.0220(10)
_cell_angle_gamma 90.00
_cell_formula_units_Z 2
_cell_length_a 12.0120(7)
_cell_length_b 7.3584(5)
_cell_length_c 9.9143(6)
_cell_measurement_temperature 293(2)
_cell_measurement_theta_max 23.21
_cell_measurement_theta_min 1.71
_cell_volume 867.74(9)
_computing_cell_refinement SAINT(Siemens,1996)
_computing_data_collection SMART(Siemens,1996)
_computing_data_reduction SAINT
_computing_molecular_graphics 'SHELXTL v5.0'
_computing_publication_material 'SHELXTL v5.0'
_computing_structure_refinement 'SHELXL-93 (Sheldrick, 1993)'
_computing_structure_solution 'SHELXS-86 (Sheldrick, 1990)'
_diffrn_ambient_temperature 293(2)
_diffrn_measurement_device 'Siemens CCD-diffractometer'
_diffrn_measurement_method \W
_diffrn_radiation_monochromator graphite
_diffrn_radiation_source 'fine-focus sealed tube'
_diffrn_radiation_type MoK\a
_diffrn_radiation_wavelength 0.71073
_diffrn_reflns_av_R_equivalents 0.0461
_diffrn_reflns_av_sigmaI/netI 0.0978
_diffrn_reflns_limit_h_max 13
_diffrn_reflns_limit_h_min -13
_diffrn_reflns_limit_k_max 8
_diffrn_reflns_limit_k_min -5
_diffrn_reflns_limit_l_max 10
_diffrn_reflns_limit_l_min -10
_diffrn_reflns_number 3447
_diffrn_reflns_theta_max 23.21
_diffrn_reflns_theta_min 1.71
_exptl_absorpt_coefficient_mu 3.683
_exptl_absorpt_correction_T_max 1.000000
_exptl_absorpt_correction_T_min 0.787021
_exptl_absorpt_correction_type SADABS
_exptl_crystal_colour green
_exptl_crystal_density_diffrn 2.421
_exptl_crystal_description needle
_exptl_crystal_F_000 640
_exptl_crystal_size_max 0.18
_exptl_crystal_size_mid 0.14
_exptl_crystal_size_min 0.10
_refine_diff_density_max 0.928
_refine_diff_density_min -1.004
_refine_diff_density_rms 0.335
_refine_ls_abs_structure_details 'Flack H D (1983), Acta Cryst. A39, 876-881'
_refine_ls_abs_structure_Flack 0.06(4)
_refine_ls_extinction_coef 0.0245(18)
_refine_ls_extinction_expression Fc^*^=kFc[1+0.001xFc^2^\l^3^/sin(2\q)]^-1/4^
_refine_ls_extinction_method SHELXL
_refine_ls_goodness_of_fit_all 1.084
_refine_ls_goodness_of_fit_obs 0.938
_refine_ls_hydrogen_treatment mixed
_refine_ls_matrix_type full
_refine_ls_number_parameters 254
_refine_ls_number_reflns 2259
_refine_ls_number_restraints 2
_refine_ls_restrained_S_all 1.084
_refine_ls_restrained_S_obs 0.938
_refine_ls_R_factor_all 0.0676
_refine_ls_R_factor_obs 0.0467
_refine_ls_shift/esd_max 0.000
_refine_ls_shift/esd_mean 0.000
_refine_ls_structure_factor_coef Fsqd
_refine_ls_weighting_details 'w=1/[\s^2^(Fo^2^)+(0.0604P)^2^+0.0000P] where P=(Fo^2^+2Fc^2^)/3'
_refine_ls_weighting_scheme calc
_refine_ls_wR_factor_all 0.1280
_refine_ls_wR_factor_obs 0.0999
_reflns_number_observed 1881
_reflns_number_total 2259
_reflns_observed_criterion >2sigma(I)
_cod_data_source_file ic035488usi20040131_085404_3.cif
_cod_data_source_block I_1,3-DAP
_cod_depositor_comments
;
The following automatic conversions were performed:
'_symmetry_cell_setting' value 'Monoclinic' changed to 'monoclinic'
according to '/home/saulius/struct/CIF-dictionaries/cif_core.dic'
dictionary named 'cif_core.dic' version 2.4.1 from 2010-06-29.

Automatic conversion script
Id: cif_fix_enum 1527 2010-12-29 10:47:43Z saulius 

The following automatic conversions were performed:

'_refine_ls_weighting_scheme' value 'calc
w=1/[\s^2^(Fo^2^)+(0.0604P)^2^+0.0000P] where P=(Fo^2^+2Fc^2^)/3' was
changed to 'calc'. New tag '_refine_ls_weighting_details' was
created. The value of the new tag was set to
'w=1/[\s^2^(Fo^2^)+(0.0604P)^2^+0.0000P] where P=(Fo^2^+2Fc^2^)/3'.

Automatic conversion script
Id: cif_fix_values 3143 2015-03-26 13:38:13Z robertas 
;
_cod_database_code 4310877

loop_
_symmetry_equiv_pos_as_xyz
'x, y, z'
'x, -y, z+1/2'

loop_
_atom_site_aniso_label
_atom_site_aniso_U_11
_atom_site_aniso_U_22
_atom_site_aniso_U_33
_atom_site_aniso_U_23
_atom_site_aniso_U_13
_atom_site_aniso_U_12
Ni1 0.0168(11) 0.0171(10) 0.0148(11) -0.0021(9) 0.0033(8) -0.0017(9)
Ni2 0.0167(11) 0.0176(10) 0.0147(11) -0.0026(9) 0.0013(8) -0.0008(9)
Ni3 0.0171(9) 0.0157(9) 0.0130(10) -0.0011(9) 0.0029(7) -0.0010(9)
S1 0.020(2) 0.017(2) 0.012(2) 0.001(2) 0.0017(15) 0.000(2)
S2 0.016(2) 0.019(2) 0.014(2) -0.002(2) 0.0024(15) 0.000(2)
S3 0.013(2) 0.020(2) 0.015(2) -0.001(2) 0.0038(15) -0.001(2)
O1 0.020(6) 0.026(6) 0.015(5) -0.010(5) 0.010(4) 0.000(5)
O2 0.021(6) 0.034(7) 0.019(6) -0.007(5) 0.009(5) 0.001(5)
F1 0.028(5) 0.033(5) 0.013(4) -0.003(4) 0.005(4) 0.003(4)
F2 0.013(4) 0.030(5) 0.014(4) -0.004(4) 0.002(3) -0.003(4)
O3 0.029(6) 0.021(5) 0.016(6) 0.006(5) 0.003(5) 0.000(5)
O4 0.026(6) 0.020(6) 0.038(7) 0.015(5) 0.019(5) 0.001(5)
O5 0.023(6) 0.035(7) 0.010(6) -0.006(5) 0.002(5) -0.002(5)
O6 0.016(6) 0.035(7) 0.026(6) -0.012(5) 0.008(5) -0.006(5)
O7 0.026(6) 0.020(6) 0.055(8) 0.022(6) 0.003(6) 0.003(5)
O8 0.027(6) 0.026(6) 0.011(5) 0.012(5) 0.008(4) 0.006(5)
O9 0.013(6) 0.012(6) 0.042(7) -0.003(5) 0.008(5) -0.006(5)
O10 0.023(6) 0.012(6) 0.030(6) -0.001(5) 0.001(5) -0.002(5)
O11 0.036(6) 0.009(6) 0.020(6) 0.007(4) -0.008(5) -0.002(5)
O12 0.041(6) 0.015(5) 0.016(7) -0.001(5) 0.008(5) -0.001(6)
O13 0.015(6) 0.031(6) 0.021(6) 0.004(5) 0.001(4) 0.006(5)
O14 0.019(6) 0.016(6) 0.026(6) -0.002(5) -0.003(5) -0.004(5)
O100 0.034(6) 0.046(8) 0.031(7) -0.007(6) 0.006(5) -0.009(6)
N1 0.033(8) 0.034(9) 0.026(8) 0.008(7) 0.005(6) 0.011(7)
C1 0.042(11) 0.066(13) 0.032(11) -0.022(10) -0.002(9) -0.004(10)
C2 0.040(11) 0.078(14) 0.024(10) -0.007(10) 0.005(8) 0.002(10)
C3 0.037(10) 0.053(12) 0.032(11) 0.015(9) 0.014(8) 0.022(9)
N2 0.039(8) 0.030(9) 0.030(8) -0.001(7) 0.019(6) 0.001(7)

loop_
_atom_site_label
_atom_site_type_symbol
_atom_site_fract_x
_atom_site_fract_y
_atom_site_fract_z
_atom_site_U_iso_or_equiv
_atom_site_thermal_displace_type
_atom_site_occupancy
_atom_site_calc_flag
_atom_site_refinement_flags
_atom_site_disorder_group
Ni1 Ni 0.40560(14) 0.4646(3) 0.8510(2) 0.0162(5) Uani 1 d . .
Ni2 Ni 0.66669(14) 0.4635(3) 0.8901(2) 0.0164(5) Uani 1 d . .
Ni3 Ni 0.5360(2) 0.7914(2) 1.0886(2) 0.0152(5) Uani 1 d . .
S1 S 0.5325(3) 0.8149(5) 0.7722(3) 0.0165(8) Uani 1 d . .
S2 S 0.2733(3) 0.6876(5) 1.0646(4) 0.0165(8) Uani 1 d . .
S3 S 0.7965(3) 0.6967(5) 1.1468(3) 0.0160(8) Uani 1 d . .
O1 O 0.2807(8) 0.5554(14) 0.9544(10) 0.019(2) Uani 1 d . .
O2 O 0.2767(8) 0.4114(15) 0.6976(10) 0.024(3) Uani 1 d . .
F1 F 0.5363(7) 0.5401(11) 0.9973(9) 0.025(2) Uani 1 d . .
F2 F 0.5347(6) 0.3439(10) 0.7665(8) 0.019(2) Uani 1 d . .
O3 O 0.4283(8) 0.7054(13) 0.7514(10) 0.022(2) Uani 1 d . .
O4 O 0.3847(8) 0.2081(13) 0.9314(11) 0.027(3) Uani 1 d . .
O5 O 0.7896(8) 0.5717(13) 1.0285(9) 0.023(2) Uani 1 d . .
O6 O 0.7895(8) 0.4114(14) 0.7715(10) 0.025(3) Uani 1 d . .
O7 O 0.6943(8) 0.2197(14) 0.9912(13) 0.034(3) Uani 1 d . .
O8 O 0.6343(8) 0.7015(13) 0.7768(10) 0.021(2) Uani 1 d . .
O9 O 0.7031(8) 0.8289(12) 1.1270(11) 0.022(2) Uani 1 d . .
O10 O 0.3644(9) 0.8194(12) 1.0738(10) 0.022(2) Uani 1 d . .
O11 O 0.5274(9) 0.9404(12) 0.6554(10) 0.023(3) Uani 1 d . .
O12 O 0.5365(10) 0.9209(11) 0.8984(10) 0.023(3) Uani 1 d . .
O13 O 0.1659(8) 0.7858(15) 1.0401(10) 0.022(2) Uani 1 d . .
O14 O 0.9031(8) 0.7906(13) 1.1574(10) 0.021(2) Uani 1 d . .
O100 O 0.0858(9) 0.3163(15) 0.8336(11) 0.037(3) Uani 1 d . .
N1 N -0.0309(11) 0.3362(17) 1.3826(12) 0.031(3) Uani 1 d . .
H1 H -0.0748(11) 0.3194(17) 1.4467(12) 0.046 Uiso 1 calc R .
H2 H -0.0399(11) 0.4488(17) 1.3502(12) 0.046 Uiso 1 calc R .
H3 H 0.0406(11) 0.3195(17) 1.4181(12) 0.046 Uiso 1 calc R .
C1 C -0.0618(14) 0.2042(28) 1.2704(18) 0.047(5) Uani 1 d . .
H4 H -0.1404(14) 0.2215(28) 1.2342(18) 0.057 Uiso 1 calc R .
H5 H -0.0537(14) 0.0822(28) 1.3074(18) 0.057 Uiso 1 calc R .
C2 C 0.0069(13) 0.2197(28) 1.1558(18) 0.047(5) Uani 1 d . .
H6 H -0.0223(13) 0.1367(28) 1.0835(18) 0.057 Uiso 1 calc R .
H7 H 0.0009(13) 0.3422(28) 1.1194(18) 0.057 Uiso 1 calc R .
C3 C 0.1273(13) 0.1767(26) 1.2025(17) 0.040(5) Uani 1 d . .
H8 H 0.1572(13) 0.2650(26) 1.2707(17) 0.048 Uiso 1 calc R .
H9 H 0.1321(13) 0.0579(26) 1.2454(17) 0.048 Uiso 1 calc R .
N2 N 0.1977(11) 0.1773(17) 1.0912(13) 0.032(3) Uani 1 d . .
H10 H 0.2684(11) 0.1508(17) 1.1250(13) 0.048 Uiso 1 calc R .
H11 H 0.1951(11) 0.2867(17) 1.0526(13) 0.048 Uiso 1 calc R .
H12 H 0.1719(11) 0.0946(17) 1.0291(13) 0.048 Uiso 1 calc R .

loop_
_atom_type_symbol
_atom_type_description
_atom_type_scat_dispersion_real
_atom_type_scat_dispersion_imag
_atom_type_scat_source
C C 0.0033 0.0016 'International Tables Vol C Tables 4.2.6.8 and 6.1.1.4'
H H 0.0000 0.0000 'International Tables Vol C Tables 4.2.6.8 and 6.1.1.4'
N N 0.0061 0.0033 'International Tables Vol C Tables 4.2.6.8 and 6.1.1.4'
O O 0.0106 0.0060 'International Tables Vol C Tables 4.2.6.8 and 6.1.1.4'
F F 0.0171 0.0103 'International Tables Vol C Tables 4.2.6.8 and 6.1.1.4'
S S 0.1246 0.1234 'International Tables Vol C Tables 4.2.6.8 and 6.1.1.4'
Ni Ni 0.3393 1.1124 'International Tables Vol C Tables 4.2.6.8 and 6.1.1.4'

loop_
_geom_angle_atom_site_label_1
_geom_angle_atom_site_label_2
_geom_angle_atom_site_label_3
_geom_angle
_geom_angle_site_symmetry_1
_geom_angle_site_symmetry_3
_geom_angle_publ_flag
O1 Ni1 O2 84.4(4) . . ?
O1 Ni1 F1 95.7(4) . . ?
O2 Ni1 F1 175.0(4) . . ?
O1 Ni1 F2 171.9(4) . . ?
O2 Ni1 F2 98.6(3) . . ?
F1 Ni1 F2 81.9(3) . . ?
O1 Ni1 O3 96.6(4) . . ?
O2 Ni1 O3 86.9(4) . . ?
F1 Ni1 O3 88.1(4) . . ?
F2 Ni1 O3 91.1(3) . . ?
O1 Ni1 O4 88.1(4) . . ?
O2 Ni1 O4 89.5(4) . . ?
F1 Ni1 O4 95.5(4) . . ?
F2 Ni1 O4 84.4(4) . . ?
O3 Ni1 O4 173.8(4) . . ?
O5 Ni2 O6 87.0(4) . . ?
O5 Ni2 O7 87.7(4) . . ?
O6 Ni2 O7 92.1(4) . . ?
O5 Ni2 F2 174.1(4) . . ?
O6 Ni2 F2 97.7(4) . . ?
O7 Ni2 F2 88.6(4) . . ?
O5 Ni2 O8 95.6(4) . . ?
O6 Ni2 O8 86.8(4) . . ?
O7 Ni2 O8 176.4(5) . . ?
F2 Ni2 O8 88.2(3) . . ?
O5 Ni2 F1 94.4(4) . . ?
O6 Ni2 F1 173.9(4) . . ?
O7 Ni2 F1 93.9(4) . . ?
F2 Ni2 F1 81.3(3) . . ?
O8 Ni2 F1 87.2(3) . . ?
O9 Ni3 F2 91.8(4) . 2_565 ?
O9 Ni3 O10 164.7(4) . . ?
F2 Ni3 O10 89.0(4) 2_565 . ?
O9 Ni3 F1 98.2(4) . . ?
F2 Ni3 F1 86.7(3) 2_565 . ?
O10 Ni3 F1 97.0(3) . . ?
O9 Ni3 O11 84.4(4) . 2_575 ?
F2 Ni3 O11 100.4(4) 2_565 2_575 ?
O10 Ni3 O11 80.5(4) . 2_575 ?
F1 Ni3 O11 172.4(4) . 2_575 ?
O9 Ni3 O12 88.8(4) . . ?
F2 Ni3 O12 177.4(3) 2_565 . ?
O10 Ni3 O12 91.1(4) . . ?
F1 Ni3 O12 90.7(3) . . ?
O11 Ni3 O12 82.1(4) 2_575 . ?
O12 S1 O11 109.2(5) . . ?
O12 S1 O8 110.2(6) . . ?
O11 S1 O8 108.7(6) . . ?
O12 S1 O3 109.6(6) . . ?
O11 S1 O3 106.9(6) . . ?
O8 S1 O3 112.2(6) . . ?
O10 S2 O13 108.5(6) . . ?
O10 S2 O1 111.4(6) . . ?
O13 S2 O1 110.1(6) . . ?
O10 S2 O2 109.9(6) . 2_565 ?
O13 S2 O2 107.4(6) . 2_565 ?
O1 S2 O2 109.5(6) . 2_565 ?
O14 S3 O9 110.0(6) . . ?
O14 S3 O6 110.4(6) . 2_565 ?
O9 S3 O6 109.5(6) . 2_565 ?
O14 S3 O5 107.7(6) . . ?
O9 S3 O5 110.3(6) . . ?
O6 S3 O5 108.9(6) 2_565 . ?
S2 O1 Ni1 135.3(6) . . ?
S2 O2 Ni1 131.9(6) 2_564 . ?
Ni3 F1 Ni1 120.3(4) . . ?
Ni3 F1 Ni2 120.9(4) . . ?
Ni1 F1 Ni2 96.9(3) . . ?
Ni3 F2 Ni2 128.9(4) 2_564 . ?
Ni3 F2 Ni1 131.4(4) 2_564 . ?
Ni2 F2 Ni1 97.7(3) . . ?
S1 O3 Ni1 124.5(6) . . ?
S3 O5 Ni2 137.0(6) . . ?
S3 O6 Ni2 135.1(6) 2_564 . ?
S1 O8 Ni2 125.7(6) . . ?
S3 O9 Ni3 130.9(6) . . ?
S2 O10 Ni3 132.4(6) . . ?
S1 O11 Ni3 147.3(6) . 2_574 ?
S1 O12 Ni3 121.1(5) . . ?
C1 N1 H1 109.5(9) . . ?
C1 N1 H2 109.5(10) . . ?
H1 N1 H2 109.5 . . ?
C1 N1 H3 109.5(9) . . ?
H1 N1 H3 109.5 . . ?
H2 N1 H3 109.5 . . ?
N1 C1 C2 114.3(15) . . ?
N1 C1 H4 108.7(9) . . ?
C2 C1 H4 108.7(9) . . ?
N1 C1 H5 108.7(10) . . ?
C2 C1 H5 108.7(11) . . ?
H4 C1 H5 107.6 . . ?
C3 C2 C1 111.2(14) . . ?
C3 C2 H6 109.4(11) . . ?
C1 C2 H6 109.4(10) . . ?
C3 C2 H7 109.4(11) . . ?
C1 C2 H7 109.4(11) . . ?
H6 C2 H7 108.0 . . ?
N2 C3 C2 113.5(13) . . ?
N2 C3 H8 108.9(9) . . ?
C2 C3 H8 108.9(11) . . ?
N2 C3 H9 108.9(8) . . ?
C2 C3 H9 108.9(11) . . ?
H8 C3 H9 107.7 . . ?
C3 N2 H10 109.5(8) . . ?
C3 N2 H11 109.5(8) . . ?
H10 N2 H11 109.5 . . ?
C3 N2 H12 109.5(9) . . ?
H10 N2 H12 109.5 . . ?
H11 N2 H12 109.5 . . ?

loop_
_geom_bond_atom_site_label_1
_geom_bond_atom_site_label_2
_geom_bond_distance
_geom_bond_site_symmetry_2
_geom_bond_publ_flag
Ni1 O1 2.045(9) . ?
Ni1 O2 2.051(10) . ?
Ni1 F1 2.060(9) . ?
Ni1 F2 2.063(7) . ?
Ni1 O3 2.065(10) . ?
Ni1 O4 2.077(10) . ?
Ni2 O5 2.033(9) . ?
Ni2 O6 2.047(10) . ?
Ni2 O7 2.059(10) . ?
Ni2 F2 2.060(7) . ?
Ni2 O8 2.087(9) . ?
Ni2 F1 2.089(8) . ?
Ni3 O9 2.010(9) . ?
Ni3 F2 2.028(7) 2_565 ?
Ni3 O10 2.056(10) . ?
Ni3 F1 2.058(8) . ?
Ni3 O11 2.089(9) 2_575 ?
Ni3 O12 2.114(9) . ?
S1 O12 1.469(10) . ?
S1 O11 1.476(10) . ?
S1 O8 1.476(10) . ?
S1 O3 1.478(10) . ?
S2 O10 1.456(10) . ?
S2 O13 1.469(10) . ?
S2 O1 1.474(10) . ?
S2 O2 1.502(11) 2_565 ?
S3 O14 1.447(11) . ?
S3 O9 1.477(10) . ?
S3 O6 1.481(10) 2_565 ?
S3 O5 1.484(10) . ?
O2 S2 1.502(11) 2_564 ?
F2 Ni3 2.028(7) 2_564 ?
O6 S3 1.481(10) 2_564 ?
O11 Ni3 2.089(9) 2_574 ?
N1 C1 1.48(2) . ?
N1 H1 0.89 . ?
N1 H2 0.89 . ?
N1 H3 0.89 . ?
C1 C2 1.50(2) . ?
C1 H4 0.97 . ?
C1 H5 0.97 . ?
C2 C3 1.49(2) . ?
C2 H6 0.97 . ?
C2 H7 0.97 . ?
C3 N2 1.48(2) . ?
C3 H8 0.97 . ?
C3 H9 0.97 . ?
N2 H10 0.89 . ?
N2 H11 0.89 . ?
N2 H12 0.89 . ?
